data_7208404
loop_
_publ_author_name
'Nozaki, Tomonori'
'Kosaka, Wataru'
'Miyasaka, Hitoshi'

_publ_section_title
;
 Honeycomb frameworks with a very large mesh of 39 \\times 29 \%A
 diameters stabilized by \p-stacked coronene molecules
;
_journal_issue 17
_journal_name_full CrystEngComm
_journal_page_first 5398
_journal_paper_doi 10.1039/c2ce25806d
_journal_volume 14
_journal_year 2012
_chemical_formula_moiety 'C144 H84 F12 N12 O24 Ru6'
_chemical_formula_sum 'C144 H84 F12 N12 O24 Ru6'
_chemical_formula_weight 3200.71
_space_group_IT_number 12
_symmetry_cell_setting monoclinic
_symmetry_Int_Tables_number 12
_symmetry_space_group_name_Hall '-C 2y'
_symmetry_space_group_name_H-M 'C 1 2/m 1'
_atom_sites_solution_hydrogens geom
_atom_sites_solution_primary direct
_atom_sites_solution_secondary difmap
_cell_angle_alpha 90.0000
_cell_angle_beta 113.269(2)
_cell_angle_gamma 90.0000
_cell_formula_units_Z 2
_cell_length_a 19.732(3)
_cell_length_b 28.950(3)
_cell_length_c 20.193(3)
_cell_measurement_reflns_used 13972
_cell_measurement_temperature 97
_cell_measurement_theta_max 30.99
_cell_measurement_theta_min 1.98
_cell_volume 10597(3)
_computing_cell_refinement CrystalClear
_computing_data_collection 'CrystalClear (Rigaku Inc., 2008)'
_computing_data_reduction CrystalClear
_computing_molecular_graphics 'CrystalStructure 4.0'
_computing_publication_material 'CrystalStructure 4.0 (Rigaku, 2010)'
_computing_structure_refinement 'SHELXL97 (Sheldrick, 2008)'
_computing_structure_solution 'SHELXS97 (Sheldrick, 2008)'
_diffrn_ambient_temperature 97
_diffrn_detector_area_resol_mean 7.314
_diffrn_measured_fraction_theta_full 0.979
_diffrn_measured_fraction_theta_max 0.979
_diffrn_measurement_device_type 'Rigaku Saturn70'
_diffrn_measurement_method \w
_diffrn_radiation_type 'Mo K\a'
_diffrn_radiation_wavelength 0.71075
_diffrn_reflns_av_R_equivalents 0.0399
_diffrn_reflns_limit_h_max 25
_diffrn_reflns_limit_h_min -24
_diffrn_reflns_limit_k_max 37
_diffrn_reflns_limit_k_min -36
_diffrn_reflns_limit_l_max 26
_diffrn_reflns_limit_l_min -26
_diffrn_reflns_number 43834
_diffrn_reflns_theta_full 27.52
_diffrn_reflns_theta_max 27.52
_diffrn_standards_number 0
_exptl_absorpt_coefficient_mu 0.475
_exptl_absorpt_correction_T_max 0.983
_exptl_absorpt_correction_T_min 0.846
_exptl_absorpt_correction_type multi-scan
_exptl_absorpt_process_details 'REQAB (Rigaku, 1998)'
_exptl_crystal_colour darkpurple
_exptl_crystal_density_diffrn 1.003
_exptl_crystal_density_method 'not measured'
_exptl_crystal_description prism
_exptl_crystal_F_000 3192.00
_exptl_crystal_size_max 0.153
_exptl_crystal_size_mid 0.101
_exptl_crystal_size_min 0.036
_platon_squeeze_details
;
;
_refine_diff_density_max 1.670
_refine_diff_density_min -1.620
_refine_ls_extinction_method none
_refine_ls_goodness_of_fit_ref 1.063
_refine_ls_hydrogen_treatment constr
_refine_ls_number_parameters 487
_refine_ls_number_reflns 12204
_refine_ls_number_restraints 247
_refine_ls_R_factor_gt 0.0647
_refine_ls_shift/su_max 0.001
_refine_ls_structure_factor_coef Fsqd
_refine_ls_weighting_details 'w = 1/[\s^2^(Fo^2^)+(0.1362P)^2^+0.0000P] where P=(Fo^2^+2Fc^2^)/3'
_refine_ls_weighting_scheme calc
_refine_ls_wR_factor_ref 0.1985
_reflns_number_gt 9865
_reflns_number_total 12204
_reflns_threshold_expression F^2^>2.0\s(F^2^)
_cod_data_source_file c2ce25806d.txt
_cod_data_source_block Rum-FPhTPTcoronene
_cod_database_code 7208404

loop_
_symmetry_equiv_pos_site_id
_symmetry_equiv_pos_as_xyz
1 +X,+Y,+Z
2 -X,+Y,-Z
3 -X,-Y,-Z
4 +X,-Y,+Z
5 1/2+X,1/2+Y,+Z
6 1/2-X,1/2+Y,-Z
7 1/2-X,1/2-Y,-Z
8 1/2+X,1/2-Y,+Z

loop_
_atom_site_label
_atom_site_type_symbol
_atom_site_fract_x
_atom_site_fract_y
_atom_site_fract_z
_atom_site_U_iso_or_equiv
_atom_site_adp_type
_atom_site_occupancy
_atom_site_symmetry_multiplicity
_atom_site_calc_flag
_atom_site_refinement_flags
Ru1 Ru -0.208421(13) 0.278997(8) 0.024848(15) 0.03377(12) Uani 1.0 8 d .
Ru2 Ru 0.442650(19) 0.5000 0.454407(19) 0.03479(13) Uani 1.0 4 d .
F1 F -0.3845(4) 0.4038(3) 0.1982(5) 0.236(4) Uani 1.0 8 d .
F2 F 0.0113(9) 0.1765(5) 0.3530(6) 0.114(6) Uani 0.2500 8 d .
F3 F -0.12688(19) 0.04984(12) 0.2315(3) 0.0752(11) Uani 0.7500 8 d .
F4 F 0.5471(4) 0.5000 0.1596(3) 0.155(3) Uani 1.0 4 d .
F5 F 0.3758(7) 0.2624(4) 0.4263(10) 0.255(8) Uani 0.5000 8 d .
O1 O -0.27883(13) 0.30563(8) 0.06789(14) 0.0417(6) Uani 1.0 8 d .
O2 O -0.35984(12) 0.24844(8) 0.02081(14) 0.0401(6) Uani 1.0 8 d .
O3 O -0.15655(12) 0.23893(8) 0.11550(13) 0.0385(5) Uani 1.0 8 d .
O4 O -0.23819(12) 0.18124(8) 0.06637(14) 0.0398(6) Uani 1.0 8 d .
O5 O 0.49103(19) 0.5000 0.38048(19) 0.0431(8) Uani 1.0 4 d .
O6 O 0.60377(19) 0.5000 0.4703(2) 0.0458(9) Uani 1.0 4 d .
O7 O 0.44343(12) 0.42860(9) 0.45557(13) 0.0426(6) Uani 1.0 8 d .
N1 N -0.13275(14) 0.33868(9) 0.08136(17) 0.0382(7) Uani 1.0 8 d .
N2 N -0.0475(2) 0.5000 0.1445(2) 0.0355(9) Uani 1.0 4 d .
N3 N 0.06124(15) 0.45872(9) 0.21245(16) 0.0374(7) Uani 1.0 8 d .
N4 N 0.3238(2) 0.5000 0.3688(2) 0.0383(9) Uani 1.0 4 d .
C1 C -0.33932(19) 0.28486(12) 0.0578(2) 0.0403(8) Uani 1.0 8 d .
C2 C -0.3870(3) 0.30546(15) 0.0909(3) 0.0566(10) Uani 1.0 8 d .
C3 C -0.3656(4) 0.3471(3) 0.1264(5) 0.110(2) Uani 1.0 8 d .
C4 C -0.4093(5) 0.3654(3) 0.1570(6) 0.134(3) Uani 1.0 8 d .
C5 C -0.4747(4) 0.3456(3) 0.1524(5) 0.112(2) Uani 1.0 8 d .
C6 C -0.4932(3) 0.3037(2) 0.1201(4) 0.0770(15) Uani 1.0 8 d .
C7 C -0.4483(3) 0.28299(16) 0.0886(3) 0.0581(11) Uani 1.0 8 d .
C8 C -0.18195(18) 0.19865(11) 0.11624(19) 0.0369(7) Uani 1.0 8 d .
C9 C -0.1406(2) 0.16898(13) 0.1799(2) 0.0442(8) Uani 1.0 8 d .
C10 C -0.0866(3) 0.18802(16) 0.2407(3) 0.0632(12) Uani 1.0 8 d .
C11 C -0.0471(4) 0.1592(2) 0.2989(3) 0.0839(16) Uani 1.0 8 d .
C12 C -0.0596(3) 0.11248(19) 0.2958(3) 0.0731(14) Uani 1.0 8 d .
C13 C -0.1138(3) 0.09447(15) 0.2348(3) 0.0570(10) Uani 1.0 8 d .
C14 C -0.1542(2) 0.12187(13) 0.1765(3) 0.0455(8) Uani 1.0 8 d .
C15 C -0.16316(18) 0.38103(11) 0.0637(2) 0.0400(8) Uani 1.0 8 d .
C16 C -0.12423(18) 0.42096(11) 0.0917(2) 0.0402(8) Uani 1.0 8 d .
C17 C -0.05157(17) 0.41797(11) 0.14090(19) 0.0361(7) Uani 1.0 8 d .
C18 C -0.02045(18) 0.37422(11) 0.1606(2) 0.0415(8) Uani 1.0 8 d .
C19 C -0.06275(19) 0.33598(12) 0.1296(3) 0.0438(9) Uani 1.0 8 d .
C20 C -0.00878(17) 0.46107(10) 0.16861(18) 0.0335(7) Uani 1.0 8 d .
C21 C 0.0943(2) 0.5000 0.2330(3) 0.0356(10) Uani 1.0 4 d .
C22 C 0.1739(2) 0.5000 0.2798(3) 0.0391(11) Uani 1.0 4 d .
C23 C 0.21277(19) 0.54124(12) 0.3033(3) 0.0468(9) Uani 1.0 8 d .
C24 C 0.2866(2) 0.53941(13) 0.3466(3) 0.0489(10) Uani 1.0 8 d .
C25 C 0.5600(3) 0.5000 0.4039(3) 0.0405(11) Uani 1.0 4 d .
C26 C 0.5953(3) 0.5000 0.3511(3) 0.0550(13) Uani 1.0 4 d .
C27 C 0.5528(4) 0.5000 0.2779(4) 0.0678(16) Uani 1.0 4 d .
C28 C 0.5895(5) 0.5000 0.2341(4) 0.087(2) Uani 1.0 4 d .
C29 C 0.6598(6) 0.5000 0.2523(6) 0.102(3) Uani 1.0 4 d .
C30 C 0.7034(5) 0.5000 0.3262(6) 0.103(3) Uani 1.0 4 d .
C31 C 0.6731(4) 0.5000 0.3764(5) 0.090(3) Uani 1.0 4 d .
C32 C 0.5000 0.40828(18) 0.5000 0.0440(12) Uani 1.0 4 d .
C33 C 0.5000 0.3574(2) 0.5000 0.0687(19) Uani 1.0 4 d .
C34 C 0.4364(4) 0.33300(19) 0.4649(5) 0.113(3) Uani 1.0 8 d .
C35 C 0.4375(5) 0.2841(3) 0.4670(7) 0.167(4) Uani 1.0 8 d .
C36 C 0.5000 0.2599(3) 0.5000 0.168(5) Uani 1.0 4 d .
C37 C 0.0362(2) 0.37302(12) 0.0232(3) 0.0466(9) Uani 1.0 8 d .
C38 C 0.07525(19) 0.41536(13) 0.0495(2) 0.0415(8) Uani 1.0 8 d .
C39 C 0.14971(19) 0.41620(13) 0.0981(2) 0.0447(9) Uani 1.0 8 d .
C40 C 0.1857(2) 0.45694(14) 0.1217(3) 0.0477(9) Uani 1.0 8 d .
C41 C 0.1502(3) 0.5000 0.0978(3) 0.0403(11) Uani 1.0 4 d .
C42 C 0.0746(3) 0.5000 0.0497(3) 0.0380(10) Uani 1.0 4 d .
C43 C 0.03764(19) 0.45729(12) 0.0248(2) 0.0377(7) Uani 1.0 8 d .
H3 H -0.3219 0.3623 0.1293 0.1317 Uiso 1.0 8 calc R
H5 H -0.5058 0.3609 0.1713 0.1346 Uiso 1.0 8 calc R
H6 H -0.5363 0.2884 0.1186 0.0924 Uiso 1.0 8 calc R
H7 H -0.4609 0.2536 0.0661 0.0697 Uiso 1.0 8 calc R
H10 H -0.0764 0.2202 0.2429 0.0758 Uiso 1.0 8 calc R
H12 H -0.0314 0.0930 0.3349 0.0877 Uiso 1.0 8 calc R
H14 H -0.1909 0.1086 0.1347 0.0546 Uiso 1.0 8 calc R
H15 H -0.2132 0.3834 0.0309 0.0480 Uiso 1.0 8 calc R
H16 H -0.1470 0.4503 0.0774 0.0482 Uiso 1.0 8 calc R
H18 H 0.0289 0.3708 0.1948 0.0498 Uiso 1.0 8 calc R
H19 H -0.0412 0.3063 0.1430 0.0525 Uiso 1.0 8 calc R
H23 H 0.1885 0.5701 0.2894 0.0561 Uiso 1.0 8 calc R
H24 H 0.3126 0.5677 0.3616 0.0587 Uiso 1.0 8 calc R
H27 H 0.5004 0.5000 0.2594 0.0813 Uiso 1.0 4 calc R
H29 H 0.6809 0.5000 0.2175 0.1218 Uiso 1.0 4 calc R
H30 H 0.7556 0.5000 0.3419 0.1242 Uiso 1.0 4 calc R
H31 H 0.7032 0.5000 0.4265 0.1084 Uiso 1.0 4 calc R
H34 H 0.3915 0.3489 0.4392 0.1350 Uiso 1.0 8 calc R
H36 H 0.5000 0.2271 0.5000 0.2018 Uiso 1.0 4 calc R
H37 H 0.0612 0.3444 0.0383 0.0559 Uiso 1.0 8 calc R
H39 H 0.1752 0.3879 0.1147 0.0537 Uiso 1.0 8 calc R
H40 H 0.2357 0.4565 0.1550 0.0572 Uiso 1.0 8 calc R

loop_
_atom_site_aniso_label
_atom_site_aniso_U_11
_atom_site_aniso_U_22
_atom_site_aniso_U_33
_atom_site_aniso_U_12
_atom_site_aniso_U_13
_atom_site_aniso_U_23
Ru1 0.02487(19) 0.02346(16) 0.04711(19) -0.00485(9) 0.00795(14) 0.00044(9)
Ru2 0.0236(3) 0.0347(2) 0.0340(2) 0.0000 -0.00158(16) 0.0000
F1 0.218(6) 0.166(5) 0.428(10) -0.117(5) 0.240(7) -0.196(6)
F2 0.165(11) 0.071(7) 0.039(6) -0.026(8) -0.032(6) 0.024(5)
F3 0.061(2) 0.0509(19) 0.089(3) -0.0037(16) 0.0041(19) 0.0279(18)
F4 0.193(6) 0.220(8) 0.052(3) 0.0000 0.047(4) 0.0000
F5 0.182(9) 0.081(6) 0.324(15) -0.049(7) -0.090(10) -0.009(8)
O1 0.0322(13) 0.0304(12) 0.0587(15) -0.0075(10) 0.0138(11) -0.0055(11)
O2 0.0277(12) 0.0296(11) 0.0583(15) -0.0048(9) 0.0119(11) -0.0029(10)
O3 0.0294(12) 0.0313(12) 0.0458(14) -0.0042(10) 0.0053(10) 0.0014(10)
O4 0.0284(12) 0.0317(12) 0.0522(14) -0.0039(10) 0.0083(11) 0.0064(10)
O5 0.043(2) 0.0418(19) 0.0391(18) 0.0000 0.0106(16) 0.0000
O6 0.0349(19) 0.052(3) 0.043(2) 0.0000 0.0069(16) 0.0000
O7 0.0352(14) 0.0360(13) 0.0426(14) -0.0029(10) 0.0004(11) -0.0032(10)
N1 0.0234(13) 0.0273(13) 0.0556(18) -0.0041(11) 0.0069(12) 0.0004(12)
N2 0.0240(19) 0.0225(17) 0.050(3) 0.0000 0.0043(17) 0.0000
N3 0.0300(15) 0.0265(13) 0.0437(16) -0.0005(11) 0.0016(12) 0.0019(11)
N4 0.0220(19) 0.040(2) 0.038(2) 0.0000 -0.0050(16) 0.0000
C1 0.0292(17) 0.0379(17) 0.052(2) 0.0009(13) 0.0134(15) -0.0005(14)
C2 0.048(2) 0.047(2) 0.081(3) -0.0074(17) 0.032(2) -0.0133(19)
C3 0.101(4) 0.075(4) 0.195(6) -0.039(3) 0.103(4) -0.060(4)
C4 0.131(5) 0.093(4) 0.234(6) -0.041(4) 0.132(5) -0.085(4)
C5 0.093(4) 0.085(4) 0.192(6) -0.013(3) 0.092(4) -0.055(4)
C6 0.051(3) 0.074(3) 0.115(4) -0.009(3) 0.042(3) -0.034(3)
C7 0.036(2) 0.056(3) 0.086(3) -0.0056(16) 0.028(2) -0.015(2)
C8 0.0320(17) 0.0277(15) 0.0471(18) -0.0028(13) 0.0114(14) 0.0025(13)
C9 0.0397(18) 0.0393(18) 0.0528(19) -0.0064(14) 0.0175(16) 0.0039(15)
C10 0.071(3) 0.052(3) 0.047(2) -0.011(2) 0.0032(19) 0.0073(18)
C11 0.097(4) 0.070(3) 0.054(3) -0.019(3) -0.004(3) 0.015(3)
C12 0.070(3) 0.071(3) 0.061(3) -0.012(3) 0.007(3) 0.027(3)
C13 0.049(3) 0.046(2) 0.068(3) -0.0061(17) 0.0142(19) 0.0174(18)
C14 0.0362(18) 0.0395(18) 0.056(2) -0.0040(14) 0.0131(16) 0.0096(15)
C15 0.0283(17) 0.0293(16) 0.051(2) -0.0003(13) 0.0039(15) 0.0011(14)
C16 0.0305(18) 0.0246(15) 0.055(2) -0.0034(13) 0.0059(16) 0.0040(14)
C17 0.0279(16) 0.0269(15) 0.0460(19) -0.0020(12) 0.0067(14) 0.0013(13)
C18 0.0263(17) 0.0284(16) 0.057(2) -0.0011(13) 0.0023(15) 0.0021(14)
C19 0.0345(18) 0.0261(16) 0.058(3) -0.0030(13) 0.0052(16) -0.0004(14)
C20 0.0252(16) 0.0256(15) 0.0402(17) -0.0030(12) 0.0029(13) -0.0011(12)
C21 0.025(3) 0.030(2) 0.037(3) 0.0000 -0.0029(18) 0.0000
C22 0.025(3) 0.030(3) 0.045(3) 0.0000 -0.005(2) 0.0000
C23 0.0275(18) 0.0343(18) 0.057(3) -0.0038(14) -0.0064(16) 0.0007(15)
C24 0.0325(19) 0.042(2) 0.052(3) -0.0048(15) -0.0045(16) 0.0036(16)
C25 0.035(3) 0.039(3) 0.045(3) 0.0000 0.012(2) 0.0000
C26 0.054(3) 0.064(4) 0.051(3) 0.0000 0.025(3) 0.0000
C27 0.076(4) 0.077(4) 0.053(3) 0.0000 0.029(3) 0.0000
C28 0.104(5) 0.107(6) 0.058(4) 0.0000 0.040(4) 0.0000
C29 0.108(5) 0.129(6) 0.090(5) 0.0000 0.064(4) 0.0000
C30 0.073(5) 0.148(7) 0.099(5) 0.0000 0.045(4) 0.0000
C31 0.062(4) 0.133(6) 0.083(5) 0.0000 0.036(4) 0.0000
C32 0.035(3) 0.038(3) 0.046(3) 0.0000 0.003(3) 0.0000
C33 0.053(4) 0.035(3) 0.092(5) 0.0000 0.000(3) 0.0000
C34 0.080(4) 0.044(3) 0.159(6) -0.015(3) -0.011(4) 0.002(3)
C35 0.117(6) 0.052(3) 0.241(8) -0.028(3) -0.025(6) -0.005(4)
C36 0.128(7) 0.042(4) 0.259(11) 0.0000 -0.004(8) 0.0000
C37 0.0425(19) 0.0312(17) 0.060(3) 0.0038(15) 0.0139(17) -0.0004(16)
C38 0.0302(17) 0.0391(18) 0.049(2) -0.0005(14) 0.0087(15) 0.0022(15)
C39 0.0317(18) 0.0400(18) 0.055(3) 0.0074(14) 0.0094(16) 0.0024(16)
C40 0.0324(19) 0.048(2) 0.055(3) 0.0059(15) 0.0094(17) 0.0022(17)
C41 0.027(3) 0.042(3) 0.046(3) 0.0000 0.009(2) 0.0000
C42 0.027(3) 0.042(3) 0.042(3) 0.0000 0.010(2) 0.0000
C43 0.0316(17) 0.0346(17) 0.0475(18) 0.0010(13) 0.0162(15) 0.0010(14)

loop_
_atom_type_symbol
_atom_type_description
_atom_type_scat_dispersion_real
_atom_type_scat_dispersion_imag
_atom_type_scat_source
C C 0.0033 0.0016
;
International Tables for Crystallography
(1992, Vol. C, Tables 4.2.6.8 and 6.1.1.4)
;
H H 0.0000 0.0000
;
International Tables for Crystallography
(1992, Vol. C, Table 6.1.1.4)
;
N N 0.0061 0.0033
;
International Tables for Crystallography
(1992, Vol. C, Tables 4.2.6.8 and 6.1.1.4)
;
O O 0.0106 0.0060
;
International Tables for Crystallography
(1992, Vol. C, Tables 4.2.6.8 and 6.1.1.4)
;
F F 0.0171 0.0103
;
International Tables for Crystallography
(1992, Vol. C, Tables 4.2.6.8 and 6.1.1.4)
;
Ru Ru -1.2594 0.8363
;
International Tables for Crystallography
(1992, Vol. C, Tables 4.2.6.8 and 6.1.1.4)
;

loop_
_geom_angle_atom_site_label_1
_geom_angle_atom_site_label_2
_geom_angle_atom_site_label_3
_geom_angle
_geom_angle_publ_flag
_geom_angle_site_symmetry_1
_geom_angle_site_symmetry_3
Ru1 Ru1 O1 88.47(7) yes 7_455 .
Ru1 Ru1 O2 90.18(7) yes 7_455 7_455
Ru1 Ru1 O3 89.72(7) yes 7_455 .
Ru1 Ru1 O4 89.60(7) yes 7_455 7_455
Ru1 Ru1 N1 173.88(10) yes 7_455 .
O1 Ru1 O2 178.42(9) yes . 7_455
O1 Ru1 O3 90.97(11) yes . .
O1 Ru1 O4 88.64(11) yes . 7_455
O1 Ru1 N1 85.55(11) yes . .
O2 Ru1 O3 89.85(11) yes 7_455 .
O2 Ru1 O4 90.52(11) yes 7_455 7_455
O2 Ru1 N1 95.82(11) yes 7_455 .
O3 Ru1 O4 179.23(10) yes . 7_455
O3 Ru1 N1 89.12(10) yes . .
O4 Ru1 N1 91.51(10) yes 7_455 .
Ru2 Ru2 O5 89.37(9) yes 2_656 .
Ru2 Ru2 O6 89.59(9) yes 2_656 2_656
Ru2 Ru2 O7 89.44(6) yes 2_656 .
Ru2 Ru2 O7 89.44(6) yes 2_656 4_565
Ru2 Ru2 N4 175.93(12) yes 2_656 .
O5 Ru2 O6 178.96(12) yes . 2_656
O5 Ru2 O7 90.27(9) yes . .
O5 Ru2 O7 90.27(9) yes . 4_565
O5 Ru2 N4 94.70(15) yes . .
O6 Ru2 O7 89.72(9) yes 2_656 .
O6 Ru2 O7 89.72(9) yes 2_656 4_565
O6 Ru2 N4 86.34(15) yes 2_656 .
O7 Ru2 O7 178.76(9) yes . 4_565
O7 Ru2 N4 90.54(6) yes . .
O7 Ru2 N4 90.54(6) yes 4_565 .
Ru1 O1 C1 120.0(3) yes . .
Ru1 O2 C1 118.1(3) yes 7_455 .
Ru1 O3 C8 117.77(19) yes . .
Ru1 O4 C8 117.5(3) yes 7_455 .
Ru2 O5 C25 118.1(4) yes . .
Ru2 O6 C25 117.5(4) yes 2_656 .
Ru2 O7 C32 118.2(3) yes . .
Ru1 N1 C15 115.00(19) yes . .
Ru1 N1 C19 127.1(3) yes . .
C15 N1 C19 117.9(3) yes . .
C20 N2 C20 114.4(3) yes . 4_565
C20 N3 C21 114.4(3) yes . .
Ru2 N4 C24 121.00(19) yes . .
Ru2 N4 C24 121.00(19) yes . 4_565
C24 N4 C24 117.5(4) yes . 4_565
O1 C1 O2 123.2(4) yes . .
O1 C1 C2 117.3(4) yes . .
O2 C1 C2 119.5(4) yes . .
C1 C2 C3 118.0(6) yes . .
C1 C2 C7 120.6(4) yes . .
C3 C2 C7 121.3(6) yes . .
C2 C3 C4 117.5(7) yes . .
F1 C4 C3 117.3(9) yes . .
F1 C4 C5 118.8(11) yes . .
C3 C4 C5 123.7(8) yes . .
C4 C5 C6 118.0(9) yes . .
C5 C6 C7 119.9(6) yes . .
C2 C7 C6 119.4(5) yes . .
O3 C8 O4 125.4(3) yes . .
O3 C8 C9 117.0(3) yes . .
O4 C8 C9 117.6(3) yes . .
C8 C9 C10 120.1(4) yes . .
C8 C9 C14 119.7(3) yes . .
C10 C9 C14 120.1(4) yes . .
C9 C10 C11 119.1(5) yes . .
F2 C11 C10 118.6(8) yes . .
F2 C11 C12 119.3(7) yes . .
C10 C11 C12 121.2(5) yes . .
C11 C12 C13 118.5(5) yes . .
F3 C13 C12 119.1(5) yes . .
F3 C13 C14 119.0(4) yes . .
C12 C13 C14 121.9(5) yes . .
C9 C14 C13 119.2(4) yes . .
N1 C15 C16 122.4(3) yes . .
C15 C16 C17 119.5(3) yes . .
C16 C17 C18 118.4(3) yes . .
C16 C17 C20 119.3(3) yes . .
C18 C17 C20 122.3(3) yes . .
C17 C18 C19 118.7(3) yes . .
N1 C19 C18 123.2(3) yes . .
N2 C20 N3 125.7(3) yes . .
N2 C20 C17 114.3(3) yes . .
N3 C20 C17 120.0(3) yes . .
N3 C21 N3 125.2(3) yes . 4_565
N3 C21 C22 117.39(17) yes . .
N3 C21 C22 117.39(17) yes 4_565 .
C21 C22 C23 121.26(18) yes . .
C21 C22 C23 121.26(18) yes . 4_565
C23 C22 C23 117.5(3) yes . 4_565
C22 C23 C24 119.0(4) yes . .
N4 C24 C23 123.5(4) yes . .
O5 C25 O6 125.5(7) yes . .
O5 C25 C26 118.5(5) yes . .
O6 C25 C26 116.1(5) yes . .
C25 C26 C27 120.6(6) yes . .
C25 C26 C31 119.4(6) yes . .
C27 C26 C31 120.0(8) yes . .
C26 C27 C28 116.5(7) yes . .
F4 C28 C27 117.2(8) yes . .
F4 C28 C29 115.2(10) yes . .
C27 C28 C29 127.7(9) yes . .
C28 C29 C30 116.4(12) yes . .
C29 C30 C31 121.8(10) yes . .
C26 C31 C30 117.6(8) yes . .
O7 C32 O7 124.7(5) yes . 2_656
O7 C32 C33 117.7(3) yes . .
O7 C32 C33 117.7(3) yes 2_656 .
C32 C33 C34 121.1(4) yes . .
C32 C33 C34 121.1(4) yes . 2_656
C34 C33 C34 117.9(6) yes . 2_656
C33 C34 C35 120.0(6) yes . .
F5 C35 C34 117.0(8) yes . .
F5 C35 C36 119.9(8) yes . .
C34 C35 C36 122.4(7) yes . .
C35 C36 C35 117.2(8) yes . 2_656
C37 C37 C38 121.2(4) yes 2_555 .
C37 C38 C39 122.2(4) yes . .
C37 C38 C43 118.4(3) yes . .
C39 C38 C43 119.4(4) yes . .
C38 C39 C40 121.0(4) yes . .
C39 C40 C41 121.6(4) yes . .
C40 C41 C40 123.1(4) yes . 4_565
C40 C41 C42 118.4(3) yes . .
C40 C41 C42 118.4(3) yes 4_565 .
C41 C42 C43 119.6(3) yes . .
C41 C42 C43 119.6(3) yes . 4_565
C43 C42 C43 120.7(4) yes . 4_565
C38 C43 C42 120.0(3) yes . .
C38 C43 C43 120.4(3) yes . 2_555
C42 C43 C43 119.6(4) yes . 2_555
C2 C3 H3 121.254 no . .
C4 C3 H3 121.246 no . .
C4 C5 H5 120.968 no . .
C6 C5 H5 120.985 no . .
C5 C6 H6 120.037 no . .
C7 C6 H6 120.054 no . .
C2 C7 H7 120.315 no . .
C6 C7 H7 120.313 no . .
C9 C10 H10 120.455 no . .
C11 C10 H10 120.441 no . .
C11 C12 H12 120.773 no . .
C13 C12 H12 120.774 no . .
C9 C14 H14 120.386 no . .
C13 C14 H14 120.393 no . .
N1 C15 H15 118.805 no . .
C16 C15 H15 118.799 no . .
C15 C16 H16 120.276 no . .
C17 C16 H16 120.270 no . .
C17 C18 H18 120.664 no . .
C19 C18 H18 120.666 no . .
N1 C19 H19 118.399 no . .
C18 C19 H19 118.372 no . .
C22 C23 H23 120.471 no . .
C24 C23 H23 120.480 no . .
N4 C24 H24 118.252 no . .
C23 C24 H24 118.263 no . .
C26 C27 H27 121.813 no . .
C28 C27 H27 121.690 no . .
C28 C29 H29 121.853 no . .
C30 C29 H29 121.765 no . .
C29 C30 H30 119.036 no . .
C31 C30 H30 119.130 no . .
C26 C31 H31 121.196 no . .
C30 C31 H31 121.204 no . .
C33 C34 H34 119.986 no . .
C35 C34 H34 120.030 no . .
C35 C36 H36 121.392 no . .
C35 C36 H36 121.388 no 2_656 .
C37 C37 H37 119.392 no 2_555 .
C38 C37 H37 119.401 no . .
C38 C39 H39 119.524 no . .
C40 C39 H39 119.508 no . .
C39 C40 H40 119.226 no . .
C41 C40 H40 119.183 no . .

loop_
_geom_bond_atom_site_label_1
_geom_bond_atom_site_label_2
_geom_bond_distance
_geom_bond_publ_flag
_geom_bond_site_symmetry_2
Ru1 Ru1 2.2842(4) yes 7_455
Ru1 O1 2.058(3) yes .
Ru1 O2 2.068(3) yes 7_455
Ru1 O3 2.065(3) yes .
Ru1 O4 2.072(3) yes 7_455
Ru1 N1 2.274(3) yes .
Ru2 Ru2 2.2848(5) yes 2_656
Ru2 O5 2.065(5) yes .
Ru2 O6 2.062(5) yes 2_656
Ru2 O7 2.067(3) yes .
Ru2 O7 2.067(3) yes 4_565
Ru2 N4 2.299(4) yes .
F1 C4 1.359(12) yes .
F2 C11 1.333(14) yes .
F3 C13 1.314(6) yes .
F4 C28 1.403(9) yes .
F5 C35 1.327(15) yes .
O1 C1 1.279(5) yes .
O2 C1 1.263(5) yes .
O3 C8 1.272(4) yes .
O4 C8 1.272(4) yes .
O5 C25 1.252(7) yes .
O6 C25 1.276(6) yes .
O7 C32 1.267(4) yes .
N1 C15 1.349(4) yes .
N1 C19 1.341(4) yes .
N2 C20 1.341(4) yes .
N2 C20 1.341(4) yes 4_565
N3 C20 1.316(4) yes .
N3 C21 1.346(3) yes .
N4 C24 1.335(4) yes .
N4 C24 1.335(4) yes 4_565
C1 C2 1.476(7) yes .
C2 C3 1.382(9) yes .
C2 C7 1.359(7) yes .
C3 C4 1.351(16) yes .
C4 C5 1.380(13) yes .
C5 C6 1.358(10) yes .
C6 C7 1.412(9) yes .
C8 C9 1.492(5) yes .
C9 C10 1.383(6) yes .
C9 C14 1.386(6) yes .
C10 C11 1.400(7) yes .
C11 C12 1.373(8) yes .
C12 C13 1.376(6) yes .
C13 C14 1.382(6) yes .
C15 C16 1.379(5) yes .
C16 C17 1.387(4) yes .
C17 C18 1.395(5) yes .
C17 C20 1.486(5) yes .
C18 C19 1.379(5) yes .
C21 C22 1.479(5) yes .
C22 C23 1.397(4) yes .
C22 C23 1.397(4) yes 4_565
C23 C24 1.372(5) yes .
C25 C26 1.486(10) yes .
C26 C27 1.382(9) yes .
C26 C31 1.414(10) yes .
C27 C28 1.346(15) yes .
C28 C29 1.287(15) yes .
C29 C30 1.397(15) yes .
C30 C31 1.365(18) yes .
C32 C33 1.473(8) yes .
C33 C34 1.369(7) yes .
C33 C34 1.369(7) yes 2_656
C34 C35 1.417(9) yes .
C35 C36 1.343(10) yes .
C37 C37 1.365(5) yes 2_555
C37 C38 1.433(5) yes .
C38 C39 1.408(5) yes .
C38 C43 1.407(5) yes .
C39 C40 1.362(6) yes .
C40 C41 1.418(5) yes .
C41 C42 1.423(7) yes .
C42 C43 1.423(5) yes .
C42 C43 1.423(5) yes 4_565
C43 C43 1.426(5) yes 2_555
C3 H3 0.950 no .
C5 H5 0.950 no .
C6 H6 0.950 no .
C7 H7 0.950 no .
C10 H10 0.950 no .
C12 H12 0.950 no .
C14 H14 0.950 no .
C15 H15 0.950 no .
C16 H16 0.950 no .
C18 H18 0.950 no .
C19 H19 0.950 no .
C23 H23 0.950 no .
C24 H24 0.950 no .
C27 H27 0.950 no .
C29 H29 0.949 no .
C30 H30 0.950 no .
C31 H31 0.950 no .
C34 H34 0.950 no .
C36 H36 0.949 no .
C37 H37 0.950 no .
C39 H39 0.950 no .
C40 H40 0.950 no .

loop_
_geom_contact_atom_site_label_1
_geom_contact_atom_site_label_2
_geom_contact_distance
_geom_contact_publ_flag
_geom_contact_site_symmetry_2
F1 C2 3.567(10) no .
F1 C6 3.580(9) no .
F2 C13 3.575(14) no .
F3 C9 3.582(6) no .
F3 C11 3.559(7) no .
F4 C26 3.599(9) no .
F4 C30 3.554(11) no .
F5 C33 3.592(13) no .
F5 C35 3.512(15) no 2_656
O1 C3 2.716(10) no .
O1 C7 3.591(6) no .
O1 C8 3.567(4) no .
O1 C8 3.488(5) no 7_455
O1 C15 3.183(5) no .
O2 C3 3.594(9) no .
O2 C7 2.794(7) no .
O2 C8 3.573(4) no .
O2 C8 3.534(5) no 7_455
O3 C1 3.579(5) no .
O3 C1 3.536(6) no 7_455
O3 C10 2.776(5) no .
O3 C19 3.314(5) no .
O4 C1 3.569(5) no .
O4 C1 3.553(6) no 7_455
O4 C14 2.781(5) no .
O4 C15 3.147(4) no 7_455
O5 C27 2.788(11) no .
O5 C32 3.545(5) no .
O6 C31 2.742(12) no .
O6 C32 3.546(5) no .
O7 C24 3.146(4) no 4_565
O7 C25 3.542(7) no .
O7 C25 3.533(6) no 2_656
O7 C34 2.781(7) no .
O7 C34 3.585(6) no 2_656
N1 C17 2.785(4) no .
N2 N3 2.364(4) no 4_565
N2 C16 2.718(4) no .
N2 C16 2.718(4) no 4_565
N2 C17 2.376(4) no 4_565
N2 C21 2.659(5) no .
N3 C18 2.889(4) no .
N3 C20 2.668(4) no 4_565
N3 C23 2.823(4) no 4_565
N4 C22 2.789(5) no .
N4 C23 2.385(5) no 4_565
C2 C5 2.756(12) no .
C3 C6 2.770(10) no .
C4 C7 2.712(10) no .
C9 C12 2.785(6) no .
C10 C13 2.755(7) no .
C11 C14 2.760(6) no .
C15 C18 2.728(5) no .
C16 C19 2.716(5) no .
C17 C20 3.594(5) no 4_565
C20 C22 3.593(5) no .
C22 C24 2.386(5) no 4_565
C23 C24 2.708(5) no 4_565
C26 C29 2.758(16) no .
C27 C30 2.737(12) no .
C28 C31 2.689(11) no .
C33 C35 2.413(9) no 2_656
C33 C36 2.823(11) no .
C34 C35 2.718(10) no 2_656
C37 C43 2.811(5) no 2_555
C38 C38 2.851(5) no 2_555
C38 C41 2.829(5) no .
C39 C42 2.810(5) no .
C40 C43 2.801(5) no .
C42 C42 2.833(7) no 2_555
Ru2 O7 3.066(3) no 3_666
Ru2 C32 2.891(5) no 3_666
F1 F4 3.058(7) no 1_455
F1 C28 2.973(8) no 1_455
F1 C29 2.993(8) no 1_455
F2 C33 3.217(15) no 7_556
F2 C34 3.415(15) no 7_556
F2 C34 3.16(2) no 8_455
F2 C35 3.554(18) no 7_556
F2 C35 3.37(3) no 8_455
F2 C36 3.574(15) no 7_556
F3 F3 2.886(5) no 4_555
F3 O5 3.319(5) no 5_445
F3 N4 3.585(7) no 5_445
F3 C24 3.398(7) no 5_445
F3 C27 3.592(8) no 5_445
F3 C40 3.487(5) no 8_455
F4 F1 3.058(7) no 1_655
F4 F1 3.058(7) no 4_665
O2 C6 3.542(6) no 2_455
O3 C6 3.419(7) no 8_555
O5 F3 3.319(5) no 5_555
O5 F3 3.319(5) no 8_555
O5 C32 3.545(5) no 3_666
O6 O7 2.912(5) no 3_666
O6 C32 3.546(5) no 3_666
O7 C12 3.417(7) no 8_555
N1 C37 3.500(7) no 2_555
N3 C40 3.597(7) no .
N4 F3 3.585(7) no 5_555
N4 F3 3.585(7) no 8_555
C5 C9 3.556(11) no 8_455
C5 C10 3.480(12) no 8_455
C6 O2 3.542(6) no 2_455
C6 O3 3.419(7) no 8_455
C6 C10 3.596(10) no 8_455
C7 C7 3.346(7) no 2_455
C9 C5 3.556(11) no 8_555
C10 C5 3.480(12) no 8_555
C10 C6 3.596(10) no 8_555
C11 C34 3.501(12) no 8_455
C12 O7 3.417(7) no 8_455
C15 C37 3.589(7) no 2_555
C15 C38 3.516(7) no 2_555
C15 C39 3.532(7) no 2_555
C16 C38 3.357(7) no 2_555
C16 C43 3.569(7) no 2_555
C18 C37 3.377(7) no .
C19 C37 3.590(7) no .
C19 C37 3.495(7) no 2_555
C20 C42 3.587(8) no .
C20 C43 3.374(6) no .
C21 C41 3.324(10) no .
C21 C42 3.566(9) no .
C22 C40 3.519(8) no .
C22 C40 3.519(8) no 4_565
C22 C41 3.517(9) no .
C23 C40 3.490(7) no 4_565
C24 F3 3.398(7) no 5_555
C25 O7 3.533(6) no 3_666
C27 F3 3.592(8) no 5_555
C27 F3 3.592(8) no 8_555
C28 F1 2.973(8) no 1_655
C28 F1 2.973(8) no 4_665
C29 F1 2.993(8) no 1_655
C29 F1 2.993(8) no 4_665
C33 F2 3.217(15) no 7_556
C33 F2 3.217(15) no 8_555
C34 F2 3.415(15) no 7_556
C34 F2 3.16(2) no 8_555
C34 C11 3.501(12) no 8_555
C35 F2 3.554(18) no 7_556
C35 F2 3.37(3) no 8_555
C36 F2 3.574(15) no 7_556
C36 F2 3.574(15) no 8_555
C37 N1 3.500(7) no 2_555
C37 C15 3.589(7) no 2_555
C37 C18 3.377(7) no .
C37 C19 3.590(7) no .
C37 C19 3.495(7) no 2_555
C38 C15 3.516(7) no 2_555
C38 C16 3.357(7) no 2_555
C39 C15 3.532(7) no 2_555
C40 F3 3.487(5) no 8_555
C40 N3 3.597(7) no .
C40 C22 3.519(8) no .
C40 C23 3.490(7) no 4_565
C41 C21 3.324(10) no .
C41 C22 3.517(9) no .
C42 C20 3.587(8) no .
C42 C20 3.587(8) no 4_565
C42 C21 3.566(9) no .
C42 C43 2.463(6) no 3_565
C43 C16 3.569(7) no 2_555
C43 C20 3.374(6) no .
C43 C43 2.855(5) no 3_565
Ru1 H15 3.0288 no .
Ru1 H19 3.3133 no .
Ru2 H24 3.1842 no .
Ru2 H24 3.1842 no 4_565
F1 H3 2.5018 no .
F1 H5 2.5573 no .
F2 H10 2.5490 no .
F2 H12 2.5388 no .
F3 H12 2.5226 no .
F3 H14 2.5216 no .
F4 H27 2.5248 no .
F4 H29 2.4290 no .
F5 H34 2.5243 no .
F5 H36 2.5255 no .
O1 H3 2.4059 no .
O1 H15 2.8413 no .
O2 H7 2.5040 no .
O2 H19 3.4864 no 7_455
O3 H10 2.4891 no .
O3 H19 2.8789 no .
O4 H14 2.4861 no .
O4 H15 2.6064 no 7_455
O5 H27 2.5242 no .
O6 H31 2.4499 no .
O7 H24 2.5313 no 4_565
O7 H34 2.4938 no .
N1 H16 3.2410 no .
N1 H18 3.2425 no .
N2 H16 2.3793 no .
N2 H16 2.3793 no 4_565
N3 H18 2.6129 no .
N3 H23 2.5162 no 4_565
N4 H23 3.2317 no .
N4 H23 3.2317 no 4_565
N4 H24 1.9710 no 4_565
C1 H3 2.6156 no .
C1 H7 2.6293 no .
C2 H6 3.2480 no .
C3 H5 3.2564 no .
C3 H7 3.2458 no .
C4 H6 3.2129 no .
C5 H3 3.2632 no .
C5 H7 3.2536 no .
C7 H3 3.2487 no .
C7 H5 3.2647 no .
C8 H10 2.6564 no .
C8 H14 2.6494 no .
C10 H12 3.2765 no .
C10 H14 3.2591 no .
C12 H10 3.2706 no .
C12 H14 3.2638 no .
C14 H10 3.2601 no .
C14 H12 3.2669 no .
C15 H19 3.1607 no .
C16 H18 3.2554 no .
C17 H15 3.2418 no .
C17 H19 3.2394 no .
C18 H16 3.2543 no .
C19 H15 3.1618 no .
C20 H16 2.6380 no .
C20 H18 2.7101 no .
C21 H23 2.6833 no .
C21 H23 2.6833 no 4_565
C22 H23 2.0492 no 4_565
C22 H24 3.2381 no .
C22 H24 3.2381 no 4_565
C23 H23 3.2557 no 4_565
C24 H24 3.1378 no 4_565
C25 H27 2.6809 no .
C25 H31 2.6785 no .
C26 H30 3.2400 no .
C27 H29 3.2124 no .
C27 H31 3.2830 no .
C28 H30 3.1367 no .
C29 H27 3.2040 no .
C29 H31 3.2756 no .
C31 H27 3.2910 no .
C31 H29 3.2738 no .
C32 H34 2.6408 no .
C32 H34 2.6408 no 2_656
C33 H34 2.0192 no 2_656
C34 H34 3.2100 no 2_656
C34 H36 3.2817 no .
C36 H34 3.2638 no .
C36 H34 3.2638 no 2_656
C37 H39 2.6686 no .
C38 H37 3.2927 no 2_555
C38 H40 3.2633 no .
C39 H37 2.6754 no .
C40 H40 2.6796 no 4_565
C41 H39 3.2793 no .
C41 H39 3.2793 no 4_565
C41 H40 2.0555 no 4_565
C42 H40 3.2968 no .
C42 H40 3.2968 no 4_565
C43 H37 3.2964 no .
C43 H39 3.2872 no .
H3 H15 3.5063 no .
H5 H6 2.3236 no .
H6 H7 2.3668 no .
H10 H19 3.4446 no .
H14 H15 3.1326 no 7_455
H15 H16 2.3160 no .
H16 H16 2.8794 no 4_565
H18 H19 2.3152 no .
H18 H23 3.4249 no 4_565
H23 H24 2.3040 no .
H24 H34 2.9637 no 4_565
H29 H30 2.3580 no .
H30 H31 2.3197 no .
H37 H37 2.2978 no 2_555
H37 H39 2.5069 no .
H39 H40 2.2933 no .
H40 H40 2.5181 no 4_565
F1 H29 3.0287 no 1_455
F2 H34 3.5227 no 8_455
F3 H24 3.3289 no 5_445
F3 H27 2.7553 no 5_445
F3 H40 2.5425 no 8_455
O2 H6 2.9834 no 2_455
O2 H7 3.2731 no 2_455
O2 H37 3.1961 no 8_455
O3 H6 2.4778 no 8_555
O4 H39 3.0330 no 8_455
O5 H12 2.8235 no 5_555
O5 H12 2.8235 no 8_555
O7 H12 2.7450 no 8_555
N1 H37 3.2490 no 2_555
C1 H6 3.4372 no 2_455
C6 H10 3.5410 no 8_455
C6 H19 3.4054 no 8_455
C7 H7 3.0439 no 2_455
C7 H19 3.5827 no 8_455
C8 H6 2.8798 no 8_555
C9 H5 2.8675 no 8_555
C9 H6 3.0503 no 8_555
C10 H5 2.8763 no 8_555
C10 H6 3.0755 no 8_555
C11 H5 3.0506 no 8_555
C11 H34 3.5010 no 8_455
C12 H5 3.1861 no 8_555
C12 H24 3.5301 no 5_445
C12 H34 3.5742 no 8_455
C13 H5 3.1658 no 8_555
C13 H24 3.4936 no 5_445
C13 H27 3.4532 no 5_445
C13 H40 3.1326 no 8_455
C14 H5 3.0141 no 8_555
C14 H39 3.1056 no 8_455
C14 H40 3.0514 no 8_455
C15 H37 3.5625 no 2_555
C15 H39 3.5220 no 2_555
C18 H37 3.5476 no .
C19 H37 3.4110 no 2_555
C22 H40 3.4430 no .
C22 H40 3.4430 no 4_565
C23 H40 3.2007 no 4_565
C24 H40 3.5953 no 4_565
C25 H12 3.2340 no 5_555
C25 H12 3.2340 no 8_555
C26 H12 3.5999 no 5_555
C26 H12 3.5999 no 8_555
C27 H12 3.5838 no 5_555
C27 H12 3.5838 no 8_555
C32 H12 3.1419 no 7_556
C32 H12 3.1419 no 8_555
C33 H12 3.4541 no 7_556
C33 H12 3.4541 no 8_555
C37 H18 3.5250 no .
C38 H16 3.5296 no 2_555
C39 H14 3.0201 no 8_555
C39 H15 3.4402 no 2_555
C40 H14 3.0166 no 8_555
C40 H23 3.4540 no 4_565
C43 H16 3.5316 no 2_555
H5 C9 2.8675 no 8_455
H5 C10 2.8763 no 8_455
H5 C11 3.0506 no 8_455
H5 C12 3.1861 no 8_455
H5 C13 3.1658 no 8_455
H5 C14 3.0141 no 8_455
H5 H10 3.3360 no 8_455
H5 H14 3.5404 no 8_455
H6 O2 2.9834 no 2_455
H6 O3 2.4778 no 8_455
H6 C1 3.4372 no 2_455
H6 C8 2.8798 no 8_455
H6 C9 3.0503 no 8_455
H6 C10 3.0755 no 8_455
H6 H10 2.9241 no 8_455
H6 H19 2.7919 no 8_455
H7 O2 3.2731 no 2_455
H7 C7 3.0439 no 2_455
H7 H7 2.4996 no 2_455
H7 H19 3.1431 no 8_455
H7 H37 2.9587 no 8_455
H10 C6 3.5410 no 8_555
H10 H5 3.3360 no 8_555
H10 H6 2.9241 no 8_555
H12 O5 2.8235 no 5_445
H12 O7 2.7450 no 8_455
H12 C25 3.2340 no 5_445
H12 C26 3.5999 no 5_445
H12 C27 3.5838 no 5_445
H12 C32 3.1419 no 7_556
H12 C33 3.4541 no 7_556
H12 H24 3.4095 no 5_445
H12 H27 3.2748 no 5_445
H12 H34 3.4809 no 8_455
H14 C39 3.0201 no 8_455
H14 C40 3.0166 no 8_455
H14 H5 3.5404 no 8_555
H14 H39 2.5122 no 8_455
H14 H40 2.5078 no 8_455
H15 C39 3.4402 no 2_555
H15 H39 3.3110 no 2_555
H16 C38 3.5296 no 2_555
H16 C43 3.5316 no 2_555
H18 C37 3.5250 no .
H18 H37 3.5448 no .
H19 C6 3.4054 no 8_555
H19 C7 3.5827 no 8_555
H19 H6 2.7919 no 8_555
H19 H7 3.1431 no 8_555
H23 C40 3.4540 no 4_565
H23 H40 3.2904 no 4_565
H24 F3 3.3289 no 5_555
H24 C12 3.5301 no 5_555
H24 C13 3.4936 no 5_555
H24 H12 3.4095 no 5_555
H27 F3 2.7553 no 5_555
H27 F3 2.7553 no 8_555
H27 C13 3.4532 no 5_555
H27 C13 3.4532 no 8_555
H27 H12 3.2748 no 5_555
H27 H12 3.2748 no 8_555
H29 F1 3.0287 no 1_655
H29 F1 3.0287 no 4_665
H34 F2 3.5227 no 8_555
H34 C11 3.5010 no 8_555
H34 C12 3.5742 no 8_555
H34 H12 3.4809 no 8_555
H37 O2 3.1961 no 8_555
H37 N1 3.2490 no 2_555
H37 C15 3.5625 no 2_555
H37 C18 3.5476 no .
H37 C19 3.4110 no 2_555
H37 H7 2.9587 no 8_555
H37 H18 3.5448 no .
H39 O4 3.0330 no 8_555
H39 C14 3.1056 no 8_555
H39 C15 3.5220 no 2_555
H39 H14 2.5122 no 8_555
H39 H15 3.3110 no 2_555
H40 F3 2.5425 no 8_555
H40 C13 3.1326 no 8_555
H40 C14 3.0514 no 8_555
H40 C22 3.4430 no .
H40 C23 3.2007 no 4_565
H40 C24 3.5953 no 4_565
H40 H14 2.5078 no 8_555
H40 H23 3.2904 no 4_565

loop_
_platon_squeeze_void_nr
_platon_squeeze_void_average_x
_platon_squeeze_void_average_y
_platon_squeeze_void_average_z
_platon_squeeze_void_volume
_platon_squeeze_void_count_electrons
_platon_squeeze_void_content
1 -0.033 -0.006 0.472 5151 950 ' '
